data_1546346
loop_
_publ_author_name
'Zhang, Ming'
'Yang, Tao'
'Wang, Zhenxing'
'Ma, Xiong-Feng'
'Zhang, Yuexing'
'Greer, Samuel M.'
'Stoian, Sebastian A.'
'Ouyang, Zhongwen'
'Nojiri, Hiroyuki'
'Kurmoo, Mohamedally'
'Zeng, Ming-Hua'

_publ_section_title
;
 Chemical Reaction within a Compact Non-Porous Crystal Containing
 Molecular Clusters without Lost of Crystallinity
;
_journal_name_full 'Chem. Sci.'
_journal_paper_doi 10.1039/C7SC01041A
_journal_year 2017
_chemical_formula_moiety 'C36 H40 Cl4 Fe4 N8 O8, 2(O)'
_chemical_formula_sum 'C36 H40 Cl4 Fe4 N8 O10'
_chemical_formula_weight 1109.96
_space_group_crystal_system tetragonal
_space_group_IT_number 114
_space_group_name_Hall 'P -4 2n'
_space_group_name_H-M_alt 'P -4 21 c'
_symmetry_space_group_name_Hall 'P -4 2n'
_symmetry_space_group_name_H-M 'P -4 21 c'
_atom_sites_solution_hydrogens geom
_audit_creation_method SHELXL-2014/7
_audit_update_record
;
2016-10-13 deposited with the CCDC.
2017-06-19 downloaded from the CCDC.
;
_cell_angle_alpha 90
_cell_angle_beta 90
_cell_angle_gamma 90
_cell_formula_units_Z 2
_cell_length_a 11.0842(13)
_cell_length_b 11.0842(13)
_cell_length_c 18.299(3)
_cell_measurement_reflns_used 20304
_cell_measurement_temperature 298(2)
_cell_measurement_theta_max 27.11
_cell_measurement_theta_min 2.14
_cell_volume 2248.2(5)
_computing_structure_refinement 'SHELXL-2014/7 (Sheldrick, 2014)'
_diffrn_ambient_temperature 298(2)
_diffrn_measured_fraction_theta_full 0.997
_diffrn_measured_fraction_theta_max 0.996
_diffrn_measurement_device_type 'Bruker APEX-II CCD'
_diffrn_measurement_method '\f and \w scans'
_diffrn_radiation_type MoK\a
_diffrn_radiation_wavelength 0.71073
_diffrn_reflns_av_R_equivalents 0.0400
_diffrn_reflns_av_unetI/netI 0.0252
_diffrn_reflns_Laue_measured_fraction_full 0.997
_diffrn_reflns_Laue_measured_fraction_max 0.996
_diffrn_reflns_limit_h_max 14
_diffrn_reflns_limit_h_min -14
_diffrn_reflns_limit_k_max 13
_diffrn_reflns_limit_k_min -13
_diffrn_reflns_limit_l_max 23
_diffrn_reflns_limit_l_min -23
_diffrn_reflns_number 18840
_diffrn_reflns_point_group_measured_fraction_full 0.998
_diffrn_reflns_point_group_measured_fraction_max 0.998
_diffrn_reflns_theta_full 25.242
_diffrn_reflns_theta_max 26.832
_diffrn_reflns_theta_min 2.148
_exptl_absorpt_coefficient_mu 1.565
_exptl_absorpt_correction_T_max 0.799
_exptl_absorpt_correction_T_min 0.696
_exptl_absorpt_correction_type multi-scan
_exptl_absorpt_process_details sadabs
_exptl_crystal_colour Black
_exptl_crystal_density_diffrn 1.640
_exptl_crystal_description Rhombic
_exptl_crystal_F_000 1128
_exptl_crystal_size_max 0.250
_exptl_crystal_size_mid 0.200
_exptl_crystal_size_min 0.150
_refine_diff_density_max 0.610
_refine_diff_density_min -0.501
_refine_diff_density_rms 0.115
_refine_ls_abs_structure_details
;
 Flack x determined using 853 quotients [(I+)-(I-)]/[(I+)+(I-)]
 (Parsons, Flack and Wagner, Acta Cryst. B69 (2013) 249-259).
;
_refine_ls_abs_structure_Flack 0.002(14)
_refine_ls_extinction_method none
_refine_ls_goodness_of_fit_ref 1.145
_refine_ls_hydrogen_treatment constr
_refine_ls_matrix_type full
_refine_ls_number_parameters 142
_refine_ls_number_reflns 2411
_refine_ls_number_restraints 0
_refine_ls_restrained_S_all 1.145
_refine_ls_R_factor_all 0.0625
_refine_ls_R_factor_gt 0.0484
_refine_ls_shift/su_max 0.000
_refine_ls_shift/su_mean 0.000
_refine_ls_structure_factor_coef Fsqd
_refine_ls_weighting_details 'w=1/[\s^2^(Fo^2^)+(0.0816P)^2^+2.8397P] where P=(Fo^2^+2Fc^2^)/3'
_refine_ls_weighting_scheme calc
_refine_ls_wR_factor_gt 0.1315
_refine_ls_wR_factor_ref 0.1505
_reflns_Friedel_coverage 0.760
_reflns_Friedel_fraction_full 0.999
_reflns_Friedel_fraction_max 0.999
_reflns_number_gt 2076
_reflns_number_total 2411
_reflns_threshold_expression 'I > 2\s(I)'
_cod_data_source_file c7sc01041a2.cif
_cod_data_source_block S3
_cod_depositor_comments
;
The following automatic conversions were performed:

'_exptl_absorpt_correction_type' value 'Multi-Scan' changed to
'multi-scan' according to
/home/data/users/saulius/crontab/automatic-downloads/rss-feeds/RSC/lib/dictionaries/cif_core.dic
dictionary named 'cif_core.dic' version 2.4.2 from 2011-04-26.

Automatic conversion script
Id: cif_fix_values 4973 2017-02-22 13:04:09Z antanas 
;
_cod_original_cell_volume 2248.2(7)
_cod_database_code 1546346
_shelx_shelxl_version_number 2014/7
_shelx_space_group_comment
;
The symmetry employed for this shelxl refinement is uniquely defined
by the following loop, which should always be used as a source of
symmetry information in preference to the above space-group names.
They are only intended as comments.
;

loop_
_space_group_symop_operation_xyz
'x, y, z'
'-x, -y, z'
'y, -x, -z'
'-y, x, -z'
'-x+1/2, y+1/2, -z+1/2'
'x+1/2, -y+1/2, -z+1/2'
'-y+1/2, -x+1/2, z+1/2'
'y+1/2, x+1/2, z+1/2'

loop_
_atom_site_label
_atom_site_type_symbol
_atom_site_fract_x
_atom_site_fract_y
_atom_site_fract_z
_atom_site_U_iso_or_equiv
_atom_site_adp_type
_atom_site_occupancy
_atom_site_site_symmetry_order
_atom_site_calc_flag
_atom_site_refinement_flags_posn
_atom_site_refinement_flags_adp
_atom_site_refinement_flags_occupancy
Fe1 Fe -0.65468(9) -0.47109(9) -0.94192(5) 0.0362(3) Uani 1 1 d . . .
Cl1 Cl -0.7822(2) -0.2998(2) -0.95598(12) 0.0620(6) Uani 1 1 d . . .
O1 O -0.4815(4) -0.3786(4) -0.9473(2) 0.0361(10) Uani 1 1 d . . .
O2 O -0.7915(6) -0.5946(6) -0.9301(4) 0.0643(16) Uani 1 1 d . . .
H2B H -0.8547 -0.5654 -0.9452 0.096 Uiso 1 1 calc R U .
N1 N -0.6166(5) -0.4242(5) -0.8336(3) 0.0364(12) Uani 1 1 d . . .
C8 C -0.5385(6) -0.3354(6) -0.8269(4) 0.0383(13) Uani 1 1 d . . .
C1 C -0.6578(7) -0.4479(6) -0.7639(4) 0.0423(15) Uani 1 1 d . . .
N2 N -0.5258(6) -0.2987(5) -0.7574(3) 0.0413(13) Uani 1 1 d . . .
C6 C -0.6017(8) -0.3712(7) -0.7153(4) 0.0481(18) Uani 1 1 d . . .
C9 C -0.4712(7) -0.2895(7) -0.8919(4) 0.0416(15) Uani 1 1 d . . .
H9A H -0.5056 -0.2138 -0.9084 0.050 Uiso 1 1 calc R U .
H9B H -0.3871 -0.2763 -0.8796 0.050 Uiso 1 1 calc R U .
C7 C -0.4460(9) -0.2030(8) -0.7309(5) 0.062(2) Uani 1 1 d . . .
H7A H -0.3642 -0.2217 -0.7439 0.093 Uiso 1 1 calc R U .
H7B H -0.4527 -0.1969 -0.6787 0.093 Uiso 1 1 calc R U .
H7C H -0.4688 -0.1277 -0.7528 0.093 Uiso 1 1 calc R U .
C2 C -0.7401(8) -0.5345(8) -0.7402(5) 0.055(2) Uani 1 1 d . . .
H2A H -0.7788 -0.5864 -0.7725 0.066 Uiso 1 1 calc R U .
C5 C -0.6234(12) -0.3753(10) -0.6412(5) 0.077(3) Uani 1 1 d . . .
H5 H -0.5863 -0.3223 -0.6089 0.092 Uiso 1 1 calc R U .
C3 C -0.7608(11) -0.5387(10) -0.6660(6) 0.078(3) Uani 1 1 d . . .
H3 H -0.8154 -0.5947 -0.6475 0.093 Uiso 1 1 calc R U .
C4 C -0.7021(13) -0.4611(10) -0.6180(6) 0.087(4) Uani 1 1 d . . .
H4 H -0.7172 -0.4683 -0.5682 0.104 Uiso 1 1 calc R U .
O1W O -1.0000 -0.5000 -0.979(3) 0.35(2) Uani 1 2 d S T P

loop_
_atom_site_aniso_label
_atom_site_aniso_U_11
_atom_site_aniso_U_22
_atom_site_aniso_U_33
_atom_site_aniso_U_23
_atom_site_aniso_U_13
_atom_site_aniso_U_12
Fe1 0.0326(5) 0.0402(5) 0.0357(5) -0.0043(4) 0.0021(4) -0.0040(4)
Cl1 0.0601(11) 0.0653(12) 0.0605(12) -0.0072(9) 0.0051(9) 0.0152(10)
O1 0.042(2) 0.033(2) 0.033(2) -0.0068(19) 0.005(2) -0.0074(18)
O2 0.051(3) 0.066(4) 0.076(4) 0.011(3) 0.000(3) 0.009(3)
N1 0.032(3) 0.039(3) 0.038(3) -0.004(2) 0.003(2) -0.004(2)
C8 0.038(3) 0.042(4) 0.034(3) -0.008(3) -0.001(3) 0.001(3)
C1 0.045(4) 0.040(4) 0.042(3) 0.005(3) 0.009(3) 0.008(3)
N2 0.045(3) 0.041(3) 0.039(3) -0.011(2) -0.003(3) 0.003(3)
C6 0.059(4) 0.045(4) 0.040(3) 0.000(3) 0.005(3) 0.014(4)
C9 0.044(4) 0.046(4) 0.035(3) -0.015(3) 0.005(3) -0.009(3)
C7 0.076(6) 0.049(4) 0.061(5) -0.018(4) -0.018(4) -0.002(4)
C2 0.058(5) 0.046(4) 0.061(5) 0.005(4) 0.022(4) 0.004(4)
C5 0.125(10) 0.068(6) 0.039(4) -0.002(4) 0.009(5) 0.017(6)
C3 0.093(8) 0.069(6) 0.072(6) 0.023(5) 0.037(6) 0.004(6)
C4 0.137(11) 0.069(6) 0.054(5) 0.010(5) 0.038(6) 0.002(8)
O1W 0.051(9) 0.44(5) 0.56(6) 0.000 0.000 0.042(19)

loop_
_atom_type_symbol
_atom_type_description
_atom_type_scat_dispersion_real
_atom_type_scat_dispersion_imag
_atom_type_scat_source
C C 0.0033 0.0016 'International Tables Vol C Tables 4.2.6.8 and 6.1.1.4'
H H 0.0000 0.0000 'International Tables Vol C Tables 4.2.6.8 and 6.1.1.4'
Cl Cl 0.1484 0.1585 'International Tables Vol C Tables 4.2.6.8 and 6.1.1.4'
Fe Fe 0.3463 0.8444 'International Tables Vol C Tables 4.2.6.8 and 6.1.1.4'
N N 0.0061 0.0033 'International Tables Vol C Tables 4.2.6.8 and 6.1.1.4'
O O 0.0106 0.0060 'International Tables Vol C Tables 4.2.6.8 and 6.1.1.4'

loop_
_geom_angle_atom_site_label_1
_geom_angle_atom_site_label_2
_geom_angle_atom_site_label_3
_geom_angle
_geom_angle_site_symmetry_1
_geom_angle_site_symmetry_3
O2 Fe1 O1 101.4(2) . 4_453
O2 Fe1 N1 102.4(2) . .
O1 Fe1 N1 155.3(2) 4_453 .
O2 Fe1 O1 165.7(2) . .
O1 Fe1 O1 79.9(2) 4_453 .
N1 Fe1 O1 75.44(19) . .
O2 Fe1 O1 90.4(2) . 2_445
O1 Fe1 O1 78.20(19) 4_453 2_445
N1 Fe1 O1 95.19(19) . 2_445
O1 Fe1 O1 75.86(19) . 2_445
O2 Fe1 Cl1 96.00(18) . .
O1 Fe1 Cl1 92.55(14) 4_453 .
N1 Fe1 Cl1 91.38(17) . .
O1 Fe1 Cl1 98.21(15) . .
O1 Fe1 Cl1 169.69(13) 2_445 .
C9 O1 Fe1 125.0(4) . 3_543
C9 O1 Fe1 111.4(4) . .
Fe1 O1 Fe1 100.26(19) 3_543 .
C9 O1 Fe1 115.4(4) . 2_445
Fe1 O1 Fe1 97.94(19) 3_543 2_445
Fe1 O1 Fe1 103.90(19) . 2_445
Fe1 O2 H2B 109.5 . .
C8 N1 C1 105.9(6) . .
C8 N1 Fe1 114.0(4) . .
C1 N1 Fe1 139.6(5) . .
N1 C8 N2 112.5(6) . .
N1 C8 C9 120.6(6) . .
N2 C8 C9 126.8(6) . .
C6 C1 N1 109.3(7) . .
C6 C1 C2 121.3(7) . .
N1 C1 C2 129.5(7) . .
C8 N2 C6 106.6(6) . .
C8 N2 C7 126.6(7) . .
C6 N2 C7 126.8(7) . .
C5 C6 C1 122.4(9) . .
C5 C6 N2 131.9(9) . .
C1 C6 N2 105.7(6) . .
O1 C9 C8 107.0(6) . .
O1 C9 H9A 110.3 . .
C8 C9 H9A 110.3 . .
O1 C9 H9B 110.3 . .
C8 C9 H9B 110.3 . .
H9A C9 H9B 108.6 . .
N2 C7 H7A 109.5 . .
N2 C7 H7B 109.5 . .
H7A C7 H7B 109.5 . .
N2 C7 H7C 109.5 . .
H7A C7 H7C 109.5 . .
H7B C7 H7C 109.5 . .
C3 C2 C1 116.1(9) . .
C3 C2 H2A 122.0 . .
C1 C2 H2A 122.0 . .
C4 C5 C6 116.3(10) . .
C4 C5 H5 121.9 . .
C6 C5 H5 121.9 . .
C2 C3 C4 121.5(10) . .
C2 C3 H3 119.2 . .
C4 C3 H3 119.2 . .
C5 C4 C3 122.4(9) . .
C5 C4 H4 118.8 . .
C3 C4 H4 118.8 . .

loop_
_geom_bond_atom_site_label_1
_geom_bond_atom_site_label_2
_geom_bond_distance
_geom_bond_site_symmetry_2
Fe1 O2 2.054(7) .
Fe1 O1 2.063(5) 4_453
Fe1 N1 2.092(6) .
Fe1 O1 2.179(5) .
Fe1 O1 2.251(5) 2_445
Fe1 Cl1 2.381(2) .
O1 C9 1.420(8) .
O1 Fe1 2.063(5) 3_543
O1 Fe1 2.251(5) 2_445
O2 H2B 0.8200 .
N1 C8 1.317(9) .
N1 C1 1.379(9) .
C8 N2 1.343(8) .
C8 C9 1.492(10) .
C1 C6 1.379(11) .
C1 C2 1.394(11) .
N2 C6 1.395(10) .
N2 C7 1.464(10) .
C6 C5 1.378(11) .
C9 H9A 0.9700 .
C9 H9B 0.9700 .
C7 H7A 0.9600 .
C7 H7B 0.9600 .
C7 H7C 0.9600 .
C2 C3 1.378(13) .
C2 H2A 0.9300 .
C5 C4 1.359(17) .
C5 H5 0.9300 .
C3 C4 1.391(17) .
C3 H3 0.9300 .
C4 H4 0.9300 .

loop_
_geom_torsion_atom_site_label_1
_geom_torsion_atom_site_label_2
_geom_torsion_atom_site_label_3
_geom_torsion_atom_site_label_4
_geom_torsion
_geom_torsion_site_symmetry_1
C1 N1 C8 N2 -0.3(8) .
Fe1 N1 C8 N2 173.2(5) .
C1 N1 C8 C9 177.3(7) .
Fe1 N1 C8 C9 -9.2(8) .
C8 N1 C1 C6 -0.2(8) .
Fe1 N1 C1 C6 -171.1(5) .
C8 N1 C1 C2 -178.9(8) .
Fe1 N1 C1 C2 10.2(13) .
N1 C8 N2 C6 0.7(8) .
C9 C8 N2 C6 -176.7(7) .
N1 C8 N2 C7 179.5(7) .
C9 C8 N2 C7 2.1(12) .
N1 C1 C6 C5 -178.9(8) .
C2 C1 C6 C5 0.0(13) .
N1 C1 C6 N2 0.7(8) .
C2 C1 C6 N2 179.5(7) .
C8 N2 C6 C5 178.6(10) .
C7 N2 C6 C5 -0.1(15) .
C8 N2 C6 C1 -0.8(8) .
C7 N2 C6 C1 -179.6(7) .
Fe1 O1 C9 C8 153.9(4) 3_543
Fe1 O1 C9 C8 33.4(7) .
Fe1 O1 C9 C8 -84.8(6) 2_445
N1 C8 C9 O1 -16.9(9) .
N2 C8 C9 O1 160.3(7) .
C6 C1 C2 C3 -0.4(12) .
N1 C1 C2 C3 178.2(8) .
C1 C6 C5 C4 1.2(15) .
N2 C6 C5 C4 -178.2(9) .
C1 C2 C3 C4 -0.3(15) .
C6 C5 C4 C3 -1.9(19) .
C2 C3 C4 C5 1.5(19) .
